data_1566533
loop_
_publ_author_name
'Weinert, Hanns Micha'
'W\"olper, Christoph'
'Schulz, Stephan'

_publ_section_title
;
 Synthesis of Distibiranes and Azadistibiranes by Cycloaddition Reactions
 of Distibenes with Diazomethanes and Azides
;
_journal_name_full 'Chemical Science'
_journal_paper_doi 10.1039/D2SC00314G
_journal_year 2022
_chemical_formula_sum 'C68 H110 Ga2 N8 Sb2 Si2'
_chemical_formula_weight 1478.75
_space_group_crystal_system monoclinic
_space_group_IT_number 14
_space_group_name_Hall '-P 2yn'
_space_group_name_H-M_alt 'P 1 21/n 1'
_atom_sites_solution_hydrogens mixed
_atom_sites_solution_primary direct
_atom_sites_solution_secondary difmap
_audit_creation_method SHELXL-2017/1
_audit_update_record
;
2021-12-16 deposited with the CCDC.	2022-03-03 downloaded from the CCDC.
;
_cell_angle_alpha 90
_cell_angle_beta 96.360(11)
_cell_angle_gamma 90
_cell_formula_units_Z 4
_cell_length_a 11.889(2)
_cell_length_b 18.460(4)
_cell_length_c 33.366(7)
_cell_measurement_reflns_used 9177
_cell_measurement_temperature 100(2)
_cell_measurement_theta_max 28.93
_cell_measurement_theta_min 2.29
_cell_volume 7278(3)
_computing_cell_refinement 'BRUKER APEX3(v2019.1-0)'
_computing_data_collection 'BRUKER APEX3(v2019.1-0)'
_computing_data_reduction 'BRUKER APEX3(v2019.1-0)'
_computing_molecular_graphics 'ORTEP/PLATON (Spek)'
_computing_publication_material 'BRUKER AXS SHELXTL (c) 2008 / Vers. 2008/4'
_computing_structure_refinement 'SHELXL-2017/1 (Sheldrick, 2017)'
_computing_structure_solution 'BRUKER APEX3(v2019.1-0)'
_diffrn_ambient_temperature 100(2)
_diffrn_detector_area_resol_mean 512
_diffrn_measured_fraction_theta_full 0.999
_diffrn_measured_fraction_theta_max 0.977
_diffrn_measurement_device_type 'Bruker D8 KAPPA II (APEX II detector)'
_diffrn_measurement_method 'Data collection strategy APEX 3/QUEEN'
_diffrn_radiation_monochromator 'Triumph Goebel mirror'
_diffrn_radiation_source 'fine-focus sealed tube'
_diffrn_radiation_type MoK\a
_diffrn_radiation_wavelength 0.71073
_diffrn_reflns_av_R_equivalents 0.0518
_diffrn_reflns_av_unetI/netI 0.0429
_diffrn_reflns_Laue_measured_fraction_full 0.999
_diffrn_reflns_Laue_measured_fraction_max 0.977
_diffrn_reflns_limit_h_max 17
_diffrn_reflns_limit_h_min -17
_diffrn_reflns_limit_k_max 26
_diffrn_reflns_limit_k_min -26
_diffrn_reflns_limit_l_max 47
_diffrn_reflns_limit_l_min -39
_diffrn_reflns_number 119071
_diffrn_reflns_point_group_measured_fraction_full 0.999
_diffrn_reflns_point_group_measured_fraction_max 0.977
_diffrn_reflns_theta_full 25.242
_diffrn_reflns_theta_max 31.059
_diffrn_reflns_theta_min 2.046
_exptl_absorpt_coefficient_mu 1.543
_exptl_absorpt_correction_T_max 0.75
_exptl_absorpt_correction_T_min 0.58
_exptl_absorpt_correction_type multi-scan
_exptl_absorpt_process_details
; 
 SADABS
 R.H. Blessing, Acta Cryst. (1995) A51 33-38 
;
_exptl_crystal_colour 'dark orange'
_exptl_crystal_density_diffrn 1.350
_exptl_crystal_description block
_exptl_crystal_F_000 3064
_exptl_crystal_size_max 0.483
_exptl_crystal_size_mid 0.182
_exptl_crystal_size_min 0.144
_refine_diff_density_max 2.358
_refine_diff_density_min -1.236
_refine_diff_density_rms 0.097
_refine_ls_extinction_method none
_refine_ls_goodness_of_fit_ref 1.041
_refine_ls_hydrogen_treatment mixed
_refine_ls_matrix_type full
_refine_ls_number_parameters 804
_refine_ls_number_reflns 22799
_refine_ls_number_restraints 118
_refine_ls_restrained_S_all 1.039
_refine_ls_R_factor_all 0.0615
_refine_ls_R_factor_gt 0.0404
_refine_ls_shift/su_max 0.005
_refine_ls_shift/su_mean 0.000
_refine_ls_structure_factor_coef Fsqd
_refine_ls_weighting_details 'w=1/[\s^2^(Fo^2^)+(0.0273P)^2^+10.7567P] where P=(Fo^2^+2Fc^2^)/3'
_refine_ls_weighting_scheme calc
_refine_ls_wR_factor_gt 0.0794
_refine_ls_wR_factor_ref 0.0866
_reflns_Friedel_coverage 0.000
_reflns_number_gt 17644
_reflns_number_total 22799
_reflns_threshold_expression 'I > 2\s(I)'
_cod_data_source_file d2sc00314g2.cif
_cod_data_source_block mw_071_8m_sq
_cod_depositor_comments
;
The following automatic conversions were performed:

data item '_atom_sites_solution_secondary' value 'diffmap' was
changed to 'difmap'.

Automatic conversion script
Id: cif_fix_values 7556 2019-12-06 15:28:31Z antanas 
;
_cod_original_cell_volume 7278(2)
_cod_original_sg_symbol_H-M 'P 21/n'
_cod_database_code 1566533
_shelx_shelxl_version_number 2017/1
_shelx_space_group_comment
;
The symmetry employed for this shelxl refinement is uniquely defined
by the following loop, which should always be used as a source of
symmetry information in preference to the above space-group names.
They are only intended as comments.
;
_shelx_estimated_absorpt_t_min 0.523
_shelx_estimated_absorpt_t_max 0.808

loop_
_space_group_symop_operation_xyz
'x, y, z'
'-x+1/2, y+1/2, -z+1/2'
'-x, -y, -z'
'x-1/2, -y-1/2, z-1/2'

loop_
_atom_site_label
_atom_site_type_symbol
_atom_site_fract_x
_atom_site_fract_y
_atom_site_fract_z
_atom_site_U_iso_or_equiv
_atom_site_adp_type
_atom_site_occupancy
_atom_site_site_symmetry_order
_atom_site_calc_flag
_atom_site_refinement_flags_posn
_atom_site_refinement_flags_adp
_atom_site_refinement_flags_occupancy
_atom_site_disorder_assembly
_atom_site_disorder_group
Sb1 Sb 0.54098(2) 0.32390(2) 0.58794(2) 0.02689(5) Uani 1 1 d . . . . .
Sb2 Sb 0.41528(2) 0.30998(2) 0.64843(2) 0.02138(4) Uani 1 1 d . . . . .
Ga1 Ga 0.46002(2) 0.20520(2) 0.55233(2) 0.01615(5) Uani 1 1 d . . . . .
Ga2 Ga 0.47328(2) 0.35604(2) 0.74507(2) 0.01452(5) Uani 1 1 d . . . . .
Si1 Si 0.47556(7) 0.47795(4) 0.67432(2) 0.02480(15) Uani 1 1 d . . . . .
Si2 Si 0.61869(7) 0.46756(4) 0.81185(2) 0.02638(15) Uani 1 1 d . . . . .
N1 N 0.29854(17) 0.19640(11) 0.52905(6) 0.0200(4) Uani 1 1 d . . . . .
N2 N 0.51559(16) 0.19895(10) 0.49813(6) 0.0159(4) Uani 1 1 d . . . . .
N3 N 0.32221(17) 0.31537(11) 0.75297(6) 0.0189(4) Uani 1 1 d . . . . .
N4 N 0.55409(16) 0.26257(11) 0.74992(6) 0.0176(4) Uani 1 1 d . . . . .
N5 N 0.49720(19) 0.11880(12) 0.57937(6) 0.0238(4) Uani 1 1 d . . . . .
N6 N 0.46897(17) 0.38879(10) 0.69041(6) 0.0180(4) Uani 1 1 d . . . . .
N7 N 0.5110(2) 0.41554(12) 0.78940(7) 0.0246(5) Uani 1 1 d . . . . .
H7 H 0.458(4) 0.426(3) 0.8028(15) 0.085(16) Uiso 1 1 d . . . . .
C1 C 0.2687(2) 0.16175(13) 0.49432(7) 0.0202(5) Uani 1 1 d . . . . .
C2 C 0.3456(2) 0.14094(13) 0.46727(7) 0.0195(5) Uani 1 1 d . . . . .
H2 H 0.317970 0.108064 0.446584 0.023 Uiso 1 1 calc R U . . .
C3 C 0.4583(2) 0.16323(12) 0.46741(7) 0.0177(4) Uani 1 1 d . . . . .
C4 C 0.1449(2) 0.14436(15) 0.48134(8) 0.0269(5) Uani 1 1 d . . . . .
H4A H 0.137403 0.122843 0.454329 0.040 Uiso 1 1 calc R U . . .
H4B H 0.100128 0.188989 0.480911 0.040 Uiso 1 1 calc R U . . .
H4C H 0.117372 0.110042 0.500442 0.040 Uiso 1 1 calc R U . . .
C5 C 0.5164(2) 0.14481(14) 0.43048(7) 0.0228(5) Uani 1 1 d . . . . .
H5A H 0.460026 0.127512 0.408940 0.034 Uiso 1 1 calc R U . . .
H5B H 0.572908 0.106883 0.437319 0.034 Uiso 1 1 calc R U . . .
H5C H 0.553675 0.188148 0.421309 0.034 Uiso 1 1 calc R U . . .
C6 C 0.2097(2) 0.22341(14) 0.55152(8) 0.0225(5) Uani 1 1 d . . . . .
C7 C 0.1603(2) 0.17801(15) 0.57864(8) 0.0256(5) Uani 1 1 d . . . . .
C8 C 0.0732(2) 0.20693(16) 0.59879(9) 0.0322(6) Uani 1 1 d . . . . .
H8 H 0.039193 0.177508 0.617457 0.039 Uiso 1 1 calc R U . . .
C9 C 0.0358(3) 0.27678(17) 0.59221(10) 0.0381(7) Uani 1 1 d . . . . .
H9 H -0.025127 0.294624 0.605552 0.046 Uiso 1 1 calc R U . . .
C10 C 0.0871(2) 0.32122(16) 0.56605(10) 0.0347(7) Uani 1 1 d . . . . .
H10 H 0.061372 0.369662 0.561940 0.042 Uiso 1 1 calc R U . . .
C11 C 0.1760(2) 0.29600(15) 0.54560(8) 0.0268(5) Uani 1 1 d . . . . .
C12 C 0.1988(2) 0.10109(15) 0.58760(8) 0.0286(6) Uani 1 1 d . . . . .
H12 H 0.257482 0.088754 0.569428 0.034 Uiso 1 1 calc R U . . .
C13 C 0.1006(3) 0.04665(17) 0.57947(10) 0.0358(7) Uani 1 1 d . . . . .
H13A H 0.067894 0.050544 0.551271 0.054 Uiso 1 1 calc R U . . .
H13B H 0.042349 0.057428 0.597211 0.054 Uiso 1 1 calc R U . . .
H13C H 0.129112 -0.002631 0.584752 0.054 Uiso 1 1 calc R U . . .
C14 C 0.2533(3) 0.09421(19) 0.63158(9) 0.0390(7) Uani 1 1 d . . . . .
H14A H 0.282799 0.045004 0.636268 0.059 Uiso 1 1 calc R U . . .
H14B H 0.196342 0.104141 0.649961 0.059 Uiso 1 1 calc R U . . .
H14C H 0.315422 0.129120 0.636460 0.059 Uiso 1 1 calc R U . . .
C15 C 0.2329(2) 0.34626(15) 0.51748(9) 0.0299(6) Uani 1 1 d . . . . .
H15 H 0.315387 0.334112 0.520840 0.036 Uiso 1 1 calc R U . . .
C16 C 0.1911(3) 0.33526(17) 0.47325(10) 0.0393(7) Uani 1 1 d . . . . .
H16A H 0.226450 0.371146 0.456992 0.059 Uiso 1 1 calc R U . . .
H16B H 0.108680 0.341104 0.469223 0.059 Uiso 1 1 calc R U . . .
H16C H 0.211135 0.286420 0.464974 0.059 Uiso 1 1 calc R U . . .
C17 C 0.2230(3) 0.42626(17) 0.52822(11) 0.0459(8) Uani 1 1 d . . . . .
H17A H 0.275728 0.454658 0.513934 0.069 Uiso 1 1 calc R U . . .
H17B H 0.241582 0.432590 0.557366 0.069 Uiso 1 1 calc R U . . .
H17C H 0.145500 0.442876 0.520250 0.069 Uiso 1 1 calc R U . . .
C18 C 0.62207(19) 0.23255(13) 0.49202(7) 0.0170(4) Uani 1 1 d . . . . .
C19 C 0.7250(2) 0.19684(14) 0.50257(7) 0.0224(5) Uani 1 1 d . . . . .
C20 C 0.8257(2) 0.23259(17) 0.49686(9) 0.0310(6) Uani 1 1 d . . . . .
H20 H 0.896181 0.209364 0.504400 0.037 Uiso 1 1 calc R U . . .
C21 C 0.8239(3) 0.30126(17) 0.48037(10) 0.0379(7) Uani 1 1 d . . . . .
H21 H 0.892961 0.324622 0.476311 0.045 Uiso 1 1 calc R U . . .
C22 C 0.7224(2) 0.33604(16) 0.46979(9) 0.0312(6) Uani 1 1 d . . . . .
H22 H 0.722331 0.383182 0.458373 0.037 Uiso 1 1 calc R U . . .
C23 C 0.6193(2) 0.30305(13) 0.47558(7) 0.0207(5) Uani 1 1 d . . . . .
C24 C 0.7302(2) 0.12086(15) 0.52011(8) 0.0268(5) Uani 1 1 d . . . . .
H24 H 0.650816 0.103344 0.520745 0.032 Uiso 1 1 calc R U . . .
C25 C 0.7903(3) 0.06848(17) 0.49374(11) 0.0388(7) Uani 1 1 d . . . . .
H25A H 0.753069 0.069883 0.466034 0.058 Uiso 1 1 calc R U . . .
H25B H 0.786546 0.019187 0.504413 0.058 Uiso 1 1 calc R U . . .
H25C H 0.869687 0.082945 0.493936 0.058 Uiso 1 1 calc R U . . .
C26 C 0.7886(3) 0.12067(19) 0.56351(9) 0.0385(7) Uani 1 1 d . . . . .
H26A H 0.867314 0.136475 0.563574 0.058 Uiso 1 1 calc R U . . .
H26B H 0.786969 0.071595 0.574631 0.058 Uiso 1 1 calc R U . . .
H26C H 0.748805 0.153828 0.580042 0.058 Uiso 1 1 calc R U . . .
C27 C 0.5084(2) 0.34275(14) 0.46405(8) 0.0242(5) Uani 1 1 d . . . . .
H27 H 0.449163 0.318887 0.478581 0.029 Uiso 1 1 calc R U . . .
C28 C 0.4705(3) 0.33703(17) 0.41872(9) 0.0383(7) Uani 1 1 d . . . . .
H28A H 0.528744 0.358011 0.403614 0.057 Uiso 1 1 calc R U . . .
H28B H 0.399301 0.363438 0.412299 0.057 Uiso 1 1 calc R U . . .
H28C H 0.459342 0.285974 0.411267 0.057 Uiso 1 1 calc R U . . .
C29 C 0.5132(3) 0.42184(15) 0.47623(9) 0.0362(7) Uani 1 1 d . . . . .
H29A H 0.566263 0.447549 0.460801 0.054 Uiso 1 1 calc R U . . .
H29B H 0.538732 0.425760 0.505103 0.054 Uiso 1 1 calc R U . . .
H29C H 0.437734 0.443363 0.470679 0.054 Uiso 1 1 calc R U . . .
C30 C 0.2986(2) 0.24794(14) 0.74053(8) 0.0233(5) Uani 1 1 d . . . . .
C31 C 0.3795(2) 0.19932(14) 0.72900(8) 0.0247(5) Uani 1 1 d . . . . .
H31 H 0.350477 0.158613 0.713791 0.030 Uiso 1 1 calc R U . . .
C32 C 0.4978(2) 0.20280(13) 0.73695(7) 0.0212(5) Uani 1 1 d . . . . .
C33 C 0.1787(2) 0.21853(18) 0.73816(11) 0.0394(7) Uani 1 1 d . . . . .
H33A H 0.155365 0.201066 0.710765 0.059 Uiso 1 1 calc R U . . .
H33B H 0.127361 0.257095 0.744891 0.059 Uiso 1 1 calc R U . . .
H33C H 0.176100 0.178463 0.757302 0.059 Uiso 1 1 calc R U . . .
C34 C 0.5624(3) 0.13413(15) 0.73061(9) 0.0339(6) Uani 1 1 d . . . . .
H34A H 0.510844 0.098083 0.717083 0.051 Uiso 1 1 calc R U . . .
H34B H 0.595050 0.115142 0.756770 0.051 Uiso 1 1 calc R U . . .
H34C H 0.623118 0.144562 0.713869 0.051 Uiso 1 1 calc R U . . .
C35 C 0.2371(2) 0.35434(15) 0.77265(8) 0.0244(5) Uani 1 1 d . . . . .
C36 C 0.1659(2) 0.40566(16) 0.75097(9) 0.0301(6) Uani 1 1 d . . . . .
C37 C 0.0787(3) 0.43640(18) 0.77018(11) 0.0403(7) Uani 1 1 d . . . . .
H37 H 0.028229 0.469588 0.755765 0.048 Uiso 1 1 calc R U . . .
C38 C 0.0641(3) 0.41959(19) 0.80974(11) 0.0466(9) Uani 1 1 d . . . . .
H38 H 0.003266 0.440266 0.822004 0.056 Uiso 1 1 calc R U . . .
C39 C 0.1380(3) 0.37297(19) 0.83115(10) 0.0415(8) Uani 1 1 d . . . . .
H39 H 0.129111 0.363316 0.858589 0.050 Uiso 1 1 calc R U . . .
C40 C 0.2260(2) 0.33924(17) 0.81362(8) 0.0310(6) Uani 1 1 d . . . . .
C41 C 0.1810(3) 0.42842(19) 0.70797(9) 0.0384(7) Uani 1 1 d . . . . .
H41 H 0.263716 0.426222 0.705055 0.046 Uiso 1 1 calc R U . . .
C42 C 0.1205(3) 0.3774(3) 0.67633(12) 0.0671(13) Uani 1 1 d . . . . .
H42A H 0.128195 0.396167 0.649283 0.101 Uiso 1 1 calc R U . . .
H42B H 0.040149 0.374443 0.680215 0.101 Uiso 1 1 calc R U . . .
H42C H 0.154569 0.329121 0.679259 0.101 Uiso 1 1 calc R U . . .
C43 C 0.1421(4) 0.5065(3) 0.69927(14) 0.0790(16) Uani 1 1 d . . . . .
H43A H 0.167690 0.522567 0.673795 0.119 Uiso 1 1 calc R U . . .
H43B H 0.174390 0.538068 0.721191 0.119 Uiso 1 1 calc R U . . .
H43C H 0.059298 0.508761 0.697244 0.119 Uiso 1 1 calc R U . . .
C44' C 0.308(3) 0.2745(17) 0.8382(7) 0.029(4) Uani 0.28(4) 1 d D U P A 4
H44' H 0.362855 0.256084 0.819841 0.035 Uiso 0.28(4) 1 calc R U P A 4
C45' C 0.239(4) 0.210(2) 0.8517(15) 0.058(8) Uani 0.28(4) 1 d D U P A 4
H45A H 0.195002 0.188800 0.828177 0.088 Uiso 0.28(4) 1 calc R U P A 4
H45B H 0.187445 0.227732 0.870650 0.088 Uiso 0.28(4) 1 calc R U P A 4
H45C H 0.290323 0.174127 0.865033 0.088 Uiso 0.28(4) 1 calc R U P A 4
C46' C 0.375(2) 0.3089(16) 0.8754(5) 0.039(4) Uani 0.28(4) 1 d D U P A 4
H46A H 0.428407 0.344477 0.866803 0.059 Uiso 0.28(4) 1 calc R U P A 4
H46B H 0.416335 0.271122 0.891527 0.059 Uiso 0.28(4) 1 calc R U P A 4
H46C H 0.322210 0.333060 0.891702 0.059 Uiso 0.28(4) 1 calc R U P A 4
C44 C 0.3039(10) 0.2947(9) 0.8404(3) 0.033(2) Uani 0.72(4) 1 d D U P A 3
H44 H 0.370950 0.283488 0.825839 0.040 Uiso 0.72(4) 1 calc R U P A 3
C45 C 0.2500(16) 0.2226(9) 0.8505(5) 0.054(3) Uani 0.72(4) 1 d D U P A 3
H45D H 0.226837 0.195937 0.825594 0.081 Uiso 0.72(4) 1 calc R U P A 3
H45E H 0.183563 0.231943 0.864737 0.081 Uiso 0.72(4) 1 calc R U P A 3
H45F H 0.305073 0.193771 0.867817 0.081 Uiso 0.72(4) 1 calc R U P A 3
C46 C 0.3473(11) 0.3341(9) 0.8800(3) 0.053(3) Uani 0.72(4) 1 d D U P A 3
H46D H 0.384867 0.379311 0.873707 0.079 Uiso 0.72(4) 1 calc R U P A 3
H46E H 0.401141 0.302973 0.896337 0.079 Uiso 0.72(4) 1 calc R U P A 3
H46F H 0.283227 0.345163 0.895153 0.079 Uiso 0.72(4) 1 calc R U P A 3
C47 C 0.6716(2) 0.25621(14) 0.76697(8) 0.0239(5) Uani 1 1 d . . . . .
C48 C 0.7591(2) 0.27024(16) 0.74304(10) 0.0323(6) Uani 1 1 d . . . . .
C49 C 0.8703(3) 0.2667(2) 0.76118(13) 0.0525(10) Uani 1 1 d . . . . .
H49 H 0.930362 0.277373 0.745582 0.063 Uiso 1 1 calc R U . . .
C50 C 0.8956(3) 0.2479(2) 0.80153(14) 0.0569(11) Uani 1 1 d . . . . .
H50 H 0.971913 0.246703 0.813451 0.068 Uiso 1 1 calc R U . . .
C51 C 0.8090(3) 0.2312(2) 0.82396(11) 0.0475(9) Uani 1 1 d . . . . .
H51 H 0.826647 0.216670 0.851248 0.057 Uiso 1 1 calc R U . . .
C52 C 0.6956(3) 0.23481(18) 0.80776(9) 0.0375(7) Uani 1 1 d . . . . .
C53 C 0.7377(2) 0.28683(18) 0.69780(10) 0.0371(7) Uani 1 1 d . . . . .
H53 H 0.654121 0.285727 0.689899 0.045 Uiso 1 1 calc R U . . .
C54 C 0.7796(4) 0.3605(2) 0.68810(12) 0.0568(10) Uani 1 1 d . . . . .
H54A H 0.766839 0.368461 0.658917 0.085 Uiso 1 1 calc R U . . .
H54B H 0.860763 0.363927 0.697092 0.085 Uiso 1 1 calc R U . . .
H54C H 0.738737 0.397241 0.701944 0.085 Uiso 1 1 calc R U . . .
C55 C 0.7919(3) 0.2305(2) 0.67230(13) 0.0548(10) Uani 1 1 d . . . . .
H55A H 0.771693 0.241258 0.643634 0.082 Uiso 1 1 calc R U . . .
H55B H 0.764256 0.182177 0.678341 0.082 Uiso 1 1 calc R U . . .
H55C H 0.874329 0.232142 0.678573 0.082 Uiso 1 1 calc R U . . .
C56 C 0.5991(6) 0.1997(4) 0.8325(2) 0.0298(15) Uani 0.555(8) 1 d D . P B 1
H56 H 0.524901 0.202743 0.815274 0.036 Uiso 0.555(8) 1 calc R U P B 1
C57 C 0.6204(5) 0.1204(3) 0.84470(19) 0.0420(17) Uani 0.555(8) 1 d D . P B 1
H57A H 0.637767 0.092425 0.821181 0.063 Uiso 0.555(8) 1 calc R U P B 1
H57B H 0.552578 0.100386 0.854846 0.063 Uiso 0.555(8) 1 calc R U P B 1
H57C H 0.684322 0.117545 0.865862 0.063 Uiso 0.555(8) 1 calc R U P B 1
C58 C 0.5915(7) 0.2454(3) 0.8702(2) 0.0431(17) Uani 0.555(8) 1 d D . P B 1
H58A H 0.566968 0.294554 0.862268 0.065 Uiso 0.555(8) 1 calc R U P B 1
H58B H 0.665955 0.247473 0.886006 0.065 Uiso 0.555(8) 1 calc R U P B 1
H58C H 0.536700 0.223586 0.886449 0.065 Uiso 0.555(8) 1 calc R U P B 1
C56' C 0.6125(8) 0.2315(5) 0.8365(2) 0.0319(19) Uani 0.445(8) 1 d D . P B 2
H56' H 0.555750 0.271100 0.830355 0.038 Uiso 0.445(8) 1 calc R U P B 2
C57' C 0.5523(7) 0.1572(4) 0.8303(2) 0.041(2) Uani 0.445(8) 1 d D . P B 2
H57D H 0.503029 0.157534 0.804705 0.061 Uiso 0.445(8) 1 calc R U P B 2
H57E H 0.506786 0.148300 0.852525 0.061 Uiso 0.445(8) 1 calc R U P B 2
H57F H 0.609086 0.118859 0.829678 0.061 Uiso 0.445(8) 1 calc R U P B 2
C58' C 0.6588(9) 0.2350(5) 0.8813(2) 0.047(2) Uani 0.445(8) 1 d D . P B 2
H58D H 0.707835 0.193111 0.888194 0.070 Uiso 0.445(8) 1 calc R U P B 2
H58E H 0.595615 0.234409 0.897877 0.070 Uiso 0.445(8) 1 calc R U P B 2
H58F H 0.702461 0.279695 0.886566 0.070 Uiso 0.445(8) 1 calc R U P B 2
C59 C 0.4759(3) 0.04940(14) 0.56025(9) 0.0304(6) Uani 1 1 d . . . . .
H59A H 0.440379 0.056532 0.532607 0.046 Uiso 1 1 calc R U . . .
H59B H 0.425331 0.021050 0.575450 0.046 Uiso 1 1 calc R U . . .
H59C H 0.547617 0.023405 0.559697 0.046 Uiso 1 1 calc R U . . .
C60 C 0.5512(2) 0.11129(16) 0.62050(8) 0.0303(6) Uani 1 1 d . . . . .
H60A H 0.624486 0.087161 0.620195 0.046 Uiso 1 1 calc R U . . .
H60B H 0.502733 0.082300 0.636230 0.046 Uiso 1 1 calc R U . . .
H60C H 0.562588 0.159347 0.632751 0.046 Uiso 1 1 calc R U . . .
C61 C 0.6134(3) 0.50579(18) 0.65661(10) 0.0420(8) Uani 1 1 d . . . . .
H61A H 0.629455 0.474818 0.634081 0.063 Uiso 1 1 calc R U . . .
H61B H 0.674193 0.500729 0.678789 0.063 Uiso 1 1 calc R U . . .
H61C H 0.608575 0.556396 0.647703 0.063 Uiso 1 1 calc R U . . .
C62 C 0.3657(3) 0.49598(15) 0.62985(8) 0.0316(6) Uani 1 1 d . . . . .
H62A H 0.395773 0.481481 0.604867 0.047 Uiso 1 1 calc R U . . .
H62B H 0.347347 0.547744 0.628692 0.047 Uiso 1 1 calc R U . . .
H62C H 0.297132 0.468035 0.632989 0.047 Uiso 1 1 calc R U . . .
C63 C 0.4495(3) 0.54329(16) 0.71516(9) 0.0432(8) Uani 1 1 d . . . . .
H63A H 0.432899 0.591278 0.703404 0.065 Uiso 1 1 calc R U . . .
H63B H 0.516911 0.546127 0.734852 0.065 Uiso 1 1 calc R U . . .
H63C H 0.384950 0.526681 0.728620 0.065 Uiso 1 1 calc R U . . .
C64 C 0.7344(3) 0.47576(19) 0.77894(11) 0.0412(7) Uani 1 1 d . . . . .
H64A H 0.766873 0.427811 0.775017 0.062 Uiso 1 1 calc R U . . .
H64B H 0.793381 0.507992 0.791697 0.062 Uiso 1 1 calc R U . . .
H64C H 0.704047 0.495783 0.752757 0.062 Uiso 1 1 calc R U . . .
C65 C 0.6842(4) 0.4305(2) 0.86127(11) 0.0545(10) Uani 1 1 d . . . . .
H65A H 0.718394 0.383263 0.856915 0.082 Uiso 1 1 calc R U . . .
H65B H 0.625824 0.424962 0.879598 0.082 Uiso 1 1 calc R U . . .
H65C H 0.742688 0.463957 0.873148 0.082 Uiso 1 1 calc R U . . .
C66 C 0.5623(3) 0.55883(17) 0.82367(10) 0.0425(8) Uani 1 1 d . . . . .
H66A H 0.553579 0.588438 0.799138 0.064 Uiso 1 1 calc R U . . .
H66B H 0.615157 0.582616 0.844167 0.064 Uiso 1 1 calc R U . . .
H66C H 0.488605 0.553241 0.833881 0.064 Uiso 1 1 calc R U . . .

loop_
_atom_site_aniso_label
_atom_site_aniso_U_11
_atom_site_aniso_U_22
_atom_site_aniso_U_33
_atom_site_aniso_U_23
_atom_site_aniso_U_13
_atom_site_aniso_U_12
Sb1 0.02770(9) 0.03256(10) 0.02236(8) -0.01319(7) 0.01147(7) -0.01210(7)
Sb2 0.03004(9) 0.02018(8) 0.01500(7) -0.00224(6) 0.00731(6) -0.00595(6)
Ga1 0.01590(12) 0.01853(12) 0.01452(12) -0.00300(9) 0.00393(9) -0.00123(9)
Ga2 0.01486(12) 0.01703(12) 0.01210(11) -0.00050(9) 0.00347(9) -0.00074(9)
Si1 0.0381(4) 0.0165(3) 0.0198(3) 0.0026(3) 0.0034(3) 0.0007(3)
Si2 0.0322(4) 0.0243(4) 0.0223(3) -0.0025(3) 0.0018(3) -0.0079(3)
N1 0.0162(9) 0.0228(10) 0.0219(10) -0.0061(8) 0.0059(8) -0.0016(8)
N2 0.0147(9) 0.0168(9) 0.0169(9) -0.0021(7) 0.0046(7) -0.0017(7)
N3 0.0166(9) 0.0231(10) 0.0177(9) -0.0014(8) 0.0054(7) -0.0008(8)
N4 0.0163(9) 0.0207(10) 0.0158(9) 0.0026(7) 0.0018(7) 0.0015(8)
N5 0.0267(11) 0.0235(11) 0.0212(10) 0.0028(8) 0.0029(9) 0.0010(9)
N6 0.0248(10) 0.0145(9) 0.0152(9) -0.0007(7) 0.0041(8) 0.0002(8)
N7 0.0301(12) 0.0261(11) 0.0181(10) -0.0058(8) 0.0053(9) -0.0062(9)
C1 0.0185(11) 0.0205(11) 0.0216(12) -0.0030(9) 0.0026(9) -0.0020(9)
C2 0.0208(11) 0.0184(11) 0.0194(11) -0.0060(9) 0.0021(9) -0.0032(9)
C3 0.0211(11) 0.0156(10) 0.0167(11) -0.0012(8) 0.0038(9) 0.0007(9)
C4 0.0196(12) 0.0335(14) 0.0273(13) -0.0090(11) 0.0017(10) -0.0053(10)
C5 0.0254(12) 0.0245(12) 0.0196(11) -0.0078(9) 0.0074(10) -0.0048(10)
C6 0.0155(11) 0.0308(13) 0.0215(12) -0.0107(10) 0.0041(9) -0.0030(9)
C7 0.0208(12) 0.0296(13) 0.0275(13) -0.0106(11) 0.0082(10) -0.0054(10)
C8 0.0264(14) 0.0372(15) 0.0356(15) -0.0107(12) 0.0150(12) -0.0066(12)
C9 0.0295(15) 0.0363(16) 0.0527(19) -0.0152(14) 0.0228(14) -0.0023(12)
C10 0.0283(14) 0.0285(14) 0.0494(18) -0.0138(13) 0.0142(13) -0.0016(11)
C11 0.0190(12) 0.0302(14) 0.0318(14) -0.0096(11) 0.0055(10) -0.0040(10)
C12 0.0229(13) 0.0332(14) 0.0316(14) -0.0017(11) 0.0117(11) -0.0027(11)
C13 0.0348(16) 0.0333(15) 0.0411(17) -0.0062(13) 0.0126(13) -0.0051(12)
C14 0.0317(16) 0.0526(19) 0.0337(16) 0.0050(14) 0.0079(13) -0.0075(14)
C15 0.0218(13) 0.0278(14) 0.0410(16) -0.0042(12) 0.0081(11) 0.0011(10)
C16 0.0430(18) 0.0309(15) 0.0429(18) -0.0002(13) 0.0000(14) -0.0006(13)
C17 0.053(2) 0.0307(16) 0.055(2) -0.0098(15) 0.0119(17) -0.0113(15)
C18 0.0171(11) 0.0203(11) 0.0141(10) -0.0044(8) 0.0031(8) -0.0012(9)
C19 0.0203(12) 0.0266(12) 0.0209(12) -0.0017(10) 0.0049(9) 0.0006(10)
C20 0.0158(12) 0.0406(16) 0.0368(15) 0.0006(12) 0.0045(11) -0.0007(11)
C21 0.0251(14) 0.0418(17) 0.0488(18) 0.0027(14) 0.0132(13) -0.0108(12)
C22 0.0311(14) 0.0277(14) 0.0360(15) 0.0047(12) 0.0086(12) -0.0066(11)
C23 0.0235(12) 0.0204(11) 0.0191(11) -0.0010(9) 0.0058(9) -0.0038(9)
C24 0.0202(12) 0.0281(13) 0.0323(14) 0.0016(11) 0.0049(10) 0.0044(10)
C25 0.0313(16) 0.0331(16) 0.053(2) -0.0071(14) 0.0090(14) 0.0077(12)
C26 0.0317(16) 0.0470(18) 0.0363(16) 0.0102(14) 0.0020(13) 0.0100(14)
C27 0.0262(13) 0.0200(12) 0.0270(13) 0.0027(10) 0.0055(10) -0.0011(10)
C28 0.0441(18) 0.0317(15) 0.0358(16) -0.0034(13) -0.0098(14) 0.0046(13)
C29 0.0489(19) 0.0240(14) 0.0344(16) -0.0043(12) -0.0009(14) 0.0054(13)
C30 0.0213(12) 0.0286(13) 0.0203(12) -0.0035(10) 0.0033(10) -0.0051(10)
C31 0.0272(13) 0.0197(12) 0.0266(13) -0.0033(10) 0.0006(10) -0.0056(10)
C32 0.0266(13) 0.0185(11) 0.0181(11) 0.0012(9) 0.0017(9) 0.0031(9)
C33 0.0269(15) 0.0411(17) 0.0517(19) -0.0133(15) 0.0104(14) -0.0156(13)
C34 0.0395(16) 0.0222(13) 0.0384(16) -0.0039(11) -0.0030(13) 0.0071(12)
C35 0.0179(11) 0.0312(13) 0.0258(13) -0.0092(10) 0.0104(10) -0.0054(10)
C36 0.0235(13) 0.0349(15) 0.0334(15) -0.0079(12) 0.0093(11) 0.0038(11)
C37 0.0302(15) 0.0408(17) 0.053(2) -0.0112(15) 0.0170(14) 0.0056(13)
C38 0.0412(18) 0.0489(19) 0.056(2) -0.0193(17) 0.0326(17) -0.0033(15)
C39 0.0419(18) 0.055(2) 0.0325(16) -0.0138(14) 0.0239(14) -0.0125(15)
C40 0.0269(14) 0.0410(16) 0.0276(14) -0.0070(12) 0.0137(11) -0.0100(12)
C41 0.0265(15) 0.0546(19) 0.0352(16) 0.0027(14) 0.0085(12) 0.0191(14)
C42 0.036(2) 0.125(4) 0.040(2) -0.013(2) 0.0019(16) -0.005(2)
C43 0.088(3) 0.086(3) 0.071(3) 0.034(2) 0.040(3) 0.064(3)
C44' 0.039(8) 0.032(10) 0.019(6) 0.001(6) 0.012(5) -0.002(7)
C45' 0.070(14) 0.042(11) 0.068(16) 0.003(10) 0.030(11) -0.019(9)
C46' 0.042(8) 0.048(10) 0.032(6) -0.017(6) 0.026(6) -0.002(6)
C44 0.032(3) 0.046(6) 0.025(3) 0.004(3) 0.017(2) -0.002(4)
C45 0.057(6) 0.054(6) 0.051(5) 0.020(4) 0.009(4) -0.004(4)
C46 0.055(5) 0.076(6) 0.026(3) 0.001(4) 0.000(3) -0.001(5)
C47 0.0212(12) 0.0224(12) 0.0268(13) 0.0005(10) -0.0041(10) 0.0036(10)
C48 0.0191(13) 0.0306(14) 0.0462(17) 0.0116(13) -0.0003(12) 0.0028(11)
C49 0.0189(14) 0.059(2) 0.077(3) 0.025(2) -0.0054(16) -0.0029(14)
C50 0.0285(17) 0.053(2) 0.082(3) 0.017(2) -0.0282(18) -0.0016(15)
C51 0.0432(19) 0.053(2) 0.0407(18) 0.0035(16) -0.0207(16) 0.0105(16)
C52 0.0370(17) 0.0444(18) 0.0288(15) 0.0042(13) -0.0069(13) 0.0125(14)
C53 0.0163(12) 0.0527(19) 0.0436(17) 0.0125(15) 0.0087(12) 0.0036(12)
C54 0.086(3) 0.046(2) 0.042(2) 0.0042(16) 0.025(2) -0.003(2)
C55 0.044(2) 0.053(2) 0.066(3) -0.0138(19) 0.0032(18) -0.0005(17)
C56 0.030(3) 0.029(4) 0.029(3) 0.004(3) -0.002(2) 0.001(3)
C57 0.042(3) 0.039(3) 0.043(4) 0.016(3) -0.001(3) -0.001(3)
C58 0.049(4) 0.043(3) 0.036(4) 0.004(3) -0.002(3) 0.000(3)
C56' 0.045(5) 0.029(4) 0.020(3) 0.007(3) -0.003(3) 0.005(4)
C57' 0.055(5) 0.041(5) 0.026(3) 0.010(3) 0.004(3) -0.012(4)
C58' 0.063(6) 0.051(5) 0.023(4) 0.005(3) -0.008(4) 0.006(4)
C59 0.0354(15) 0.0207(12) 0.0359(15) 0.0023(11) 0.0081(12) -0.0003(11)
C60 0.0335(15) 0.0313(14) 0.0263(13) 0.0077(11) 0.0037(11) 0.0014(12)
C61 0.051(2) 0.0355(16) 0.0401(18) 0.0098(14) 0.0067(15) -0.0108(14)
C62 0.0471(18) 0.0245(13) 0.0232(13) 0.0074(10) 0.0045(12) 0.0091(12)
C63 0.078(3) 0.0207(13) 0.0294(15) -0.0016(11) 0.0000(16) 0.0112(15)
C64 0.0295(16) 0.0454(18) 0.0497(19) -0.0071(15) 0.0088(14) -0.0081(14)
C65 0.078(3) 0.0414(19) 0.0377(18) 0.0061(15) -0.0222(18) -0.0223(19)
C66 0.050(2) 0.0358(17) 0.0419(18) -0.0170(14) 0.0056(15) -0.0061(15)

loop_
_atom_type_symbol
_atom_type_description
_atom_type_scat_dispersion_real
_atom_type_scat_dispersion_imag
_atom_type_scat_source
C C 0.0033 0.0016 'International Tables Vol C Tables 4.2.6.8 and 6.1.1.4'
H H 0.0000 0.0000 'International Tables Vol C Tables 4.2.6.8 and 6.1.1.4'
Ga Ga 0.2307 1.6083 'International Tables Vol C Tables 4.2.6.8 and 6.1.1.4'
N N 0.0061 0.0033 'International Tables Vol C Tables 4.2.6.8 and 6.1.1.4'
Sb Sb -0.5866 1.5461 'International Tables Vol C Tables 4.2.6.8 and 6.1.1.4'
Si Si 0.0817 0.0704 'International Tables Vol C Tables 4.2.6.8 and 6.1.1.4'

loop_
_geom_angle_atom_site_label_1
_geom_angle_atom_site_label_2
_geom_angle_atom_site_label_3
_geom_angle
_geom_angle_site_symmetry_1
_geom_angle_site_symmetry_3
_geom_angle_publ_flag
Ga1 Sb1 Sb2 93.112(12) . . ?
N6 Sb2 Sb1 106.81(5) . . ?
N5 Ga1 N1 106.58(9) . . ?
N5 Ga1 N2 107.75(9) . . ?
N1 Ga1 N2 92.48(8) . . ?
N5 Ga1 Sb1 116.14(7) . . ?
N1 Ga1 Sb1 122.20(6) . . ?
N2 Ga1 Sb1 108.47(6) . . ?
N7 Ga2 N6 123.37(9) . . ?
N7 Ga2 N4 112.31(10) . . ?
N6 Ga2 N4 108.38(8) . . ?
N7 Ga2 N3 105.03(9) . . ?
N6 Ga2 N3 108.39(9) . . ?
N4 Ga2 N3 95.60(8) . . ?
N6 Si1 C63 111.66(12) . . ?
N6 Si1 C61 115.38(13) . . ?
C63 Si1 C61 105.90(17) . . ?
N6 Si1 C62 110.98(12) . . ?
C63 Si1 C62 107.55(14) . . ?
C61 Si1 C62 104.83(14) . . ?
N7 Si2 C64 110.81(13) . . ?
N7 Si2 C66 109.28(14) . . ?
C64 Si2 C66 110.92(16) . . ?
N7 Si2 C65 113.56(14) . . ?
C64 Si2 C65 106.67(19) . . ?
C66 Si2 C65 105.48(17) . . ?
C1 N1 C6 118.3(2) . . ?
C1 N1 Ga1 121.84(16) . . ?
C6 N1 Ga1 119.66(16) . . ?
C3 N2 C18 118.88(18) . . ?
C3 N2 Ga1 122.01(15) . . ?
C18 N2 Ga1 119.09(14) . . ?
C30 N3 C35 118.0(2) . . ?
C30 N3 Ga2 118.24(16) . . ?
C35 N3 Ga2 123.75(16) . . ?
C32 N4 C47 119.0(2) . . ?
C32 N4 Ga2 118.25(16) . . ?
C47 N4 Ga2 122.75(16) . . ?
C59 N5 C60 111.7(2) . . ?
C59 N5 Ga1 121.78(18) . . ?
C60 N5 Ga1 126.50(18) . . ?
Si1 N6 Ga2 126.59(11) . . ?
Si1 N6 Sb2 118.56(11) . . ?
Ga2 N6 Sb2 113.32(9) . . ?
Si2 N7 Ga2 141.79(14) . . ?
N1 C1 C2 123.9(2) . . ?
N1 C1 C4 120.2(2) . . ?
C2 C1 C4 115.9(2) . . ?
C3 C2 C1 127.3(2) . . ?
N2 C3 C2 123.5(2) . . ?
N2 C3 C5 119.6(2) . . ?
C2 C3 C5 116.9(2) . . ?
C11 C6 C7 121.6(2) . . ?
C11 C6 N1 117.9(2) . . ?
C7 C6 N1 120.5(2) . . ?
C8 C7 C6 117.7(3) . . ?
C8 C7 C12 119.1(2) . . ?
C6 C7 C12 123.2(2) . . ?
C9 C8 C7 121.6(3) . . ?
C8 C9 C10 119.9(3) . . ?
C9 C10 C11 121.2(3) . . ?
C10 C11 C6 117.9(3) . . ?
C10 C11 C15 120.4(3) . . ?
C6 C11 C15 121.7(2) . . ?
C7 C12 C13 111.8(2) . . ?
C7 C12 C14 110.6(2) . . ?
C13 C12 C14 110.1(2) . . ?
C16 C15 C17 109.4(3) . . ?
C16 C15 C11 113.3(2) . . ?
C17 C15 C11 113.1(2) . . ?
C19 C18 C23 120.9(2) . . ?
C19 C18 N2 121.2(2) . . ?
C23 C18 N2 117.9(2) . . ?
C20 C19 C18 118.8(2) . . ?
C20 C19 C24 119.3(2) . . ?
C18 C19 C24 121.9(2) . . ?
C21 C20 C19 120.8(3) . . ?
C22 C21 C20 120.3(3) . . ?
C21 C22 C23 121.1(3) . . ?
C22 C23 C18 118.1(2) . . ?
C22 C23 C27 120.2(2) . . ?
C18 C23 C27 121.7(2) . . ?
C19 C24 C26 111.1(2) . . ?
C19 C24 C25 111.2(2) . . ?
C26 C24 C25 110.4(2) . . ?
C29 C27 C23 113.0(2) . . ?
C29 C27 C28 109.2(2) . . ?
C23 C27 C28 111.6(2) . . ?
N3 C30 C31 123.8(2) . . ?
N3 C30 C33 121.0(2) . . ?
C31 C30 C33 115.2(2) . . ?
C30 C31 C32 128.6(2) . . ?
N4 C32 C31 123.6(2) . . ?
N4 C32 C34 119.6(2) . . ?
C31 C32 C34 116.7(2) . . ?
C36 C35 C40 120.8(2) . . ?
C36 C35 N3 120.4(2) . . ?
C40 C35 N3 118.8(2) . . ?
C37 C36 C35 118.0(3) . . ?
C37 C36 C41 119.3(3) . . ?
C35 C36 C41 122.7(2) . . ?
C38 C37 C36 121.5(3) . . ?
C39 C38 C37 119.8(3) . . ?
C38 C39 C40 121.7(3) . . ?
C39 C40 C35 118.0(3) . . ?
C39 C40 C44 116.5(6) . . ?
C35 C40 C44 125.4(5) . . ?
C39 C40 C44' 121.9(11) . . ?
C35 C40 C44' 119.7(11) . . ?
C36 C41 C43 111.9(3) . . ?
C36 C41 C42 112.6(3) . . ?
C43 C41 C42 109.8(4) . . ?
C46' C44' C45' 108.9(13) . . ?
C46' C44' C40 108.5(15) . . ?
C45' C44' C40 113(3) . . ?
C40 C44 C45 111.8(10) . . ?
C40 C44 C46 112.6(7) . . ?
C45 C44 C46 109.1(6) . . ?
C48 C47 C52 121.0(3) . . ?
C48 C47 N4 120.2(2) . . ?
C52 C47 N4 118.8(2) . . ?
C49 C48 C47 118.1(3) . . ?
C49 C48 C53 118.9(3) . . ?
C47 C48 C53 123.0(2) . . ?
C50 C49 C48 121.7(3) . . ?
C51 C50 C49 119.3(3) . . ?
C50 C51 C52 121.8(3) . . ?
C51 C52 C47 117.9(3) . . ?
C51 C52 C56' 116.2(4) . . ?
C47 C52 C56' 124.5(4) . . ?
C51 C52 C56 119.4(4) . . ?
C47 C52 C56 121.5(3) . . ?
C54 C53 C55 109.0(3) . . ?
C54 C53 C48 111.8(3) . . ?
C55 C53 C48 112.2(3) . . ?
C58 C56 C57 109.4(5) . . ?
C58 C56 C52 108.0(5) . . ?
C57 C56 C52 114.3(5) . . ?
C52 C56' C58' 116.4(7) . . ?
C52 C56' C57' 106.7(6) . . ?
C58' C56' C57' 106.1(6) . . ?

loop_
_geom_bond_atom_site_label_1
_geom_bond_atom_site_label_2
_geom_bond_distance
_geom_bond_site_symmetry_2
_geom_bond_publ_flag
Sb1 Ga1 2.6241(5) . ?
Sb1 Sb2 2.6534(5) . ?
Sb2 N6 2.071(2) . ?
Ga1 N5 1.861(2) . ?
Ga1 N1 1.996(2) . ?
Ga1 N2 1.9964(19) . ?
Ga2 N7 1.857(2) . ?
Ga2 N6 1.917(2) . ?
Ga2 N4 1.973(2) . ?
Ga2 N3 1.991(2) . ?
Si1 N6 1.736(2) . ?
Si1 C63 1.871(3) . ?
Si1 C61 1.874(3) . ?
Si1 C62 1.894(3) . ?
Si2 N7 1.706(2) . ?
Si2 C64 1.859(3) . ?
Si2 C66 1.872(3) . ?
Si2 C65 1.873(3) . ?
N1 C1 1.337(3) . ?
N1 C6 1.449(3) . ?
N2 C3 1.339(3) . ?
N2 C18 1.444(3) . ?
N3 C30 1.332(3) . ?
N3 C35 1.456(3) . ?
N4 C32 1.337(3) . ?
N4 C47 1.454(3) . ?
N5 C59 1.441(3) . ?
N5 C60 1.456(3) . ?
C1 C2 1.407(3) . ?
C1 C4 1.522(3) . ?
C2 C3 1.401(3) . ?
C3 C5 1.516(3) . ?
C6 C11 1.407(4) . ?
C6 C7 1.409(4) . ?
C7 C8 1.401(3) . ?
C7 C12 1.512(4) . ?
C8 C9 1.374(4) . ?
C9 C10 1.387(4) . ?
C10 C11 1.400(4) . ?
C11 C15 1.530(4) . ?
C12 C13 1.542(4) . ?
C12 C14 1.542(4) . ?
C15 C16 1.518(4) . ?
C15 C17 1.527(4) . ?
C18 C19 1.400(3) . ?
C18 C23 1.411(3) . ?
C19 C20 1.399(4) . ?
C19 C24 1.518(4) . ?
C20 C21 1.381(4) . ?
C21 C22 1.378(4) . ?
C22 C23 1.401(4) . ?
C23 C27 1.521(4) . ?
C24 C26 1.535(4) . ?
C24 C25 1.536(4) . ?
C27 C29 1.515(4) . ?
C27 C28 1.533(4) . ?
C30 C31 1.400(4) . ?
C30 C33 1.519(4) . ?
C31 C32 1.404(4) . ?
C32 C34 1.509(4) . ?
C35 C36 1.415(4) . ?
C35 C40 1.415(4) . ?
C36 C37 1.399(4) . ?
C36 C41 1.524(4) . ?
C37 C38 1.385(5) . ?
C38 C39 1.372(5) . ?
C39 C40 1.400(4) . ?
C40 C44 1.466(12) . ?
C40 C44' 1.70(3) . ?
C41 C43 1.531(5) . ?
C41 C42 1.532(5) . ?
C44' C46' 1.535(13) . ?
C44' C45' 1.537(14) . ?
C44 C45 1.531(8) . ?
C44 C46 1.548(7) . ?
C47 C48 1.403(4) . ?
C47 C52 1.416(4) . ?
C48 C49 1.393(4) . ?
C48 C53 1.533(4) . ?
C49 C50 1.390(6) . ?
C50 C51 1.374(6) . ?
C51 C52 1.397(4) . ?
C52 C56' 1.451(10) . ?
C52 C56 1.621(8) . ?
C53 C54 1.495(5) . ?
C53 C55 1.529(5) . ?
C56 C58 1.524(8) . ?
C56 C57 1.534(8) . ?
C56' C58' 1.539(9) . ?
C56' C57' 1.550(9) . ?
